data_4035619
loop_
_publ_author_name
'Das, Eshani'
'Basak, Shyam'
'Anoop, Anakuthil'
'Basak, Amit'

_publ_section_title
;
 Experiment and Computational Study on the Regioselectivity of
 Nucleophilic Addition to Unsymmetrical p-Benzynes Derived from Bergman
 Cyclization of Enediynes.
;
_journal_issue 15
_journal_name_full 'The Journal of organic chemistry'
_journal_page_first 7730
_journal_page_last 7740
_journal_paper_doi 10.1021/acs.joc.8b00624
_journal_volume 83
_journal_year 2018
_chemical_formula_sum 'C20 H18 Br N O2 S'
_chemical_formula_weight 416.32
_space_group_crystal_system triclinic
_space_group_IT_number 2
_space_group_name_Hall '-P 1'
_space_group_name_H-M_alt 'P -1'
_atom_sites_solution_hydrogens geom
_audit_creation_method SHELXL-2014/7
_cell_angle_alpha 106.34(3)
_cell_angle_beta 98.72(4)
_cell_angle_gamma 98.10(4)
_cell_formula_units_Z 2
_cell_length_a 7.470(7)
_cell_length_b 8.825(9)
_cell_length_c 14.677(15)
_cell_measurement_reflns_used 423
_cell_measurement_temperature 293(2)
_cell_measurement_theta_max 26.5
_cell_measurement_theta_min 2.4
_cell_volume 900.4(16)
_computing_cell_refinement 'SAINT 6.45 ( Bruker, 2003)'
_computing_data_collection 'SMART 5.628 (Bruker, 2003)'
_computing_data_reduction 'SAINT 6.45  (Bruker, 2003)'
_computing_molecular_graphics 'Diamond 2.1e'
_computing_structure_refinement 'SHELXL-2014/7 (Sheldrick, 2014)'
_computing_structure_solution SIR-97
_diffrn_ambient_temperature 293(2)
_diffrn_measured_fraction_theta_full 0.990
_diffrn_measured_fraction_theta_max 0.958
_diffrn_measurement_device_type 'Bruker SMART APEX'
_diffrn_measurement_method /w-scans
_diffrn_radiation_type MoK\a
_diffrn_radiation_wavelength 0.71073
_diffrn_reflns_av_R_equivalents 0.1285
_diffrn_reflns_av_unetI/netI 0.1697
_diffrn_reflns_Laue_measured_fraction_full 0.990
_diffrn_reflns_Laue_measured_fraction_max 0.958
_diffrn_reflns_limit_h_max 9
_diffrn_reflns_limit_h_min -8
_diffrn_reflns_limit_k_max 10
_diffrn_reflns_limit_k_min -11
_diffrn_reflns_limit_l_max 18
_diffrn_reflns_limit_l_min -18
_diffrn_reflns_number 11119
_diffrn_reflns_point_group_measured_fraction_full 0.990
_diffrn_reflns_point_group_measured_fraction_max 0.958
_diffrn_reflns_theta_full 25.242
_diffrn_reflns_theta_max 26.452
_diffrn_reflns_theta_min 2.439
_diffrn_source 'fine-focus sealed tube'
_exptl_absorpt_coefficient_mu 2.412
_exptl_absorpt_correction_T_max 0.9324
_exptl_absorpt_correction_T_min 0.9041
_exptl_absorpt_correction_type empirical
_exptl_absorpt_process_details SADABS
_exptl_crystal_colour colorless
_exptl_crystal_density_diffrn 1.536
_exptl_crystal_description plate
_exptl_crystal_F_000 424
_exptl_crystal_size_max 0.15
_exptl_crystal_size_mid 0.11
_exptl_crystal_size_min 0.07
_refine_diff_density_max 0.786
_refine_diff_density_min -0.453
_refine_diff_density_rms 0.095
_refine_ls_extinction_method none
_refine_ls_goodness_of_fit_ref 0.967
_refine_ls_hydrogen_treatment constr
_refine_ls_matrix_type full
_refine_ls_number_parameters 226
_refine_ls_number_reflns 3564
_refine_ls_number_restraints 0
_refine_ls_restrained_S_all 0.967
_refine_ls_R_factor_all 0.1989
_refine_ls_R_factor_gt 0.0735
_refine_ls_shift/su_max 0.000
_refine_ls_shift/su_mean 0.000
_refine_ls_structure_factor_coef Fsqd
_refine_ls_weighting_details 'w=1/[\s^2^(Fo^2^)+(0.0776P)^2^] where P=(Fo^2^+2Fc^2^)/3'
_refine_ls_weighting_scheme calc
_refine_ls_wR_factor_gt 0.1541
_refine_ls_wR_factor_ref 0.2004
_reflns_Friedel_coverage 0.000
_reflns_number_gt 1441
_reflns_number_total 3564
_reflns_threshold_expression 'I > 2\s(I)'
_cod_data_source_file jo8b00624_si_006.cif
_cod_data_source_block 3a
_cod_database_code 4035619
_shelx_shelxl_version_number 2014/7
_shelx_space_group_comment
;
The symmetry employed for this shelxl refinement is uniquely defined
by the following loop, which should always be used as a source of
symmetry information in preference to the above space-group names.
They are only intended as comments.
;

loop_
_space_group_symop_operation_xyz
'x, y, z'
'-x, -y, -z'

loop_
_atom_site_label
_atom_site_type_symbol
_atom_site_fract_x
_atom_site_fract_y
_atom_site_fract_z
_atom_site_U_iso_or_equiv
_atom_site_adp_type
_atom_site_occupancy
_atom_site_site_symmetry_order
_atom_site_calc_flag
_atom_site_refinement_flags_posn
_atom_site_refinement_flags_adp
Br1 Br 0.35142(14) 0.33714(11) 0.55498(7) 0.0744(4) Uani 1 1 d . .
S1 S 0.0940(3) 0.2382(3) 0.17185(16) 0.0585(6) Uani 1 1 d . .
N1 N 0.1334(9) 0.1163(8) 0.2343(5) 0.0570(18) Uani 1 1 d . .
O1 O -0.0439(7) 0.1434(7) 0.0865(4) 0.0690(16) Uani 1 1 d . .
O2 O 0.0562(7) 0.3801(6) 0.2369(4) 0.0646(16) Uani 1 1 d . .
C8 C 0.2200(10) 0.0647(9) 0.3890(6) 0.050(2) Uani 1 1 d . .
C7 C 0.1646(11) -0.1033(10) 0.3382(6) 0.057(2) Uani 1 1 d . .
C10 C 0.2612(11) 0.0025(10) 0.5442(6) 0.054(2) Uani 1 1 d . .
C1 C 0.3056(11) 0.0478(11) 0.6462(7) 0.064(2) Uani 1 1 d . .
H1 H 0.3443 0.1559 0.6822 0.076 Uiso 1 1 calc R U
C12 C 0.1773(12) -0.0382(9) 0.1831(6) 0.064(2) Uani 1 1 d . .
H12A H 0.3097 -0.0287 0.1888 0.077 Uiso 1 1 calc R U
H12B H 0.1203 -0.0705 0.1149 0.077 Uiso 1 1 calc R U
C14 C 0.2981(11) 0.2929(9) 0.1329(6) 0.054(2) Uani 1 1 d . .
C19 C 0.4251(12) 0.4305(10) 0.1868(6) 0.062(2) Uani 1 1 d . .
H19 H 0.4043 0.4949 0.2448 0.075 Uiso 1 1 calc R U
C9 C 0.2723(10) 0.1145(9) 0.4887(6) 0.052(2) Uani 1 1 d . .
C17 C 0.6161(11) 0.3837(10) 0.0671(6) 0.056(2) Uani 1 1 d . .
C5 C 0.2040(11) -0.1618(10) 0.4919(6) 0.055(2) Uani 1 1 d . .
C3 C 0.2335(13) -0.2328(13) 0.6384(10) 0.086(3) Uani 1 1 d . .
H3 H 0.2242 -0.3100 0.6704 0.103 Uiso 1 1 calc R U
C11 C 0.2341(11) 0.1859(9) 0.3350(5) 0.052(2) Uani 1 1 d . .
H11A H 0.1841 0.2776 0.3672 0.063 Uiso 1 1 calc R U
H11B H 0.3629 0.2238 0.3360 0.063 Uiso 1 1 calc R U
C2 C 0.2920(13) -0.0670(15) 0.6924(7) 0.082(3) Uani 1 1 d . .
H2 H 0.3212 -0.0362 0.7597 0.099 Uiso 1 1 calc R U
C18 C 0.5827(11) 0.4719(10) 0.1542(6) 0.064(2) Uani 1 1 d . .
H18 H 0.6695 0.5626 0.1923 0.076 Uiso 1 1 calc R U
C6 C 0.1519(11) -0.2141(10) 0.3875(7) 0.067(3) Uani 1 1 d . .
H6 H 0.1097 -0.3228 0.3536 0.080 Uiso 1 1 calc R U
C16 C 0.4899(14) 0.2448(11) 0.0143(7) 0.074(3) Uani 1 1 d . .
H16 H 0.5121 0.1800 -0.0432 0.089 Uiso 1 1 calc R U
C4 C 0.1924(12) -0.2769(12) 0.5427(8) 0.075(3) Uani 1 1 d . .
H4 H 0.1550 -0.3856 0.5079 0.090 Uiso 1 1 calc R U
C20 C 0.7833(11) 0.4374(10) 0.0295(6) 0.076(3) Uani 1 1 d . .
H20A H 0.7834 0.3612 -0.0318 0.113 Uiso 1 1 calc R U
H20B H 0.7796 0.5412 0.0215 0.113 Uiso 1 1 calc R U
H20C H 0.8932 0.4438 0.0749 0.113 Uiso 1 1 calc R U
C13 C 0.1027(13) -0.1632(10) 0.2293(6) 0.069(3) Uani 1 1 d . .
H13A H -0.0311 -0.1866 0.2126 0.083 Uiso 1 1 calc R U
H13B H 0.1459 -0.2622 0.2035 0.083 Uiso 1 1 calc R U
C15 C 0.3312(13) 0.2010(11) 0.0459(7) 0.072(3) Uani 1 1 d . .
H15 H 0.2458 0.1090 0.0085 0.087 Uiso 1 1 calc R U

loop_
_atom_site_aniso_label
_atom_site_aniso_U_11
_atom_site_aniso_U_22
_atom_site_aniso_U_33
_atom_site_aniso_U_23
_atom_site_aniso_U_13
_atom_site_aniso_U_12
Br1 0.0842(8) 0.0551(6) 0.0667(7) 0.0049(5) -0.0008(5) 0.0038(5)
S1 0.0541(15) 0.0553(14) 0.0611(15) 0.0166(12) 0.0051(11) 0.0043(11)
N1 0.056(5) 0.057(4) 0.060(5) 0.021(4) 0.012(4) 0.010(4)
O1 0.053(4) 0.066(4) 0.069(4) 0.010(3) -0.010(3) -0.003(3)
O2 0.068(4) 0.054(4) 0.066(4) 0.008(3) 0.013(3) 0.016(3)
C8 0.048(5) 0.039(5) 0.060(6) 0.008(4) 0.011(4) 0.009(4)
C7 0.045(5) 0.051(5) 0.068(6) 0.006(5) 0.012(4) 0.009(4)
C10 0.046(5) 0.054(6) 0.070(6) 0.020(5) 0.024(4) 0.018(4)
C1 0.058(6) 0.066(6) 0.064(6) 0.013(5) 0.012(5) 0.019(5)
C12 0.078(7) 0.056(6) 0.054(6) 0.002(5) 0.018(5) 0.022(5)
C14 0.057(6) 0.045(5) 0.048(5) 0.009(4) -0.002(4) -0.005(4)
C19 0.061(6) 0.060(6) 0.056(6) 0.009(5) 0.011(5) -0.003(5)
C9 0.041(5) 0.038(5) 0.076(6) 0.013(4) 0.011(4) 0.010(4)
C17 0.053(6) 0.059(6) 0.057(6) 0.020(5) 0.015(5) 0.008(5)
C5 0.049(5) 0.050(6) 0.068(6) 0.022(5) 0.011(4) 0.012(4)
C3 0.073(7) 0.074(8) 0.137(11) 0.064(8) 0.029(7) 0.029(6)
C11 0.052(5) 0.052(5) 0.043(5) 0.006(4) 0.008(4) -0.002(4)
C2 0.069(7) 0.141(11) 0.065(7) 0.058(7) 0.020(5) 0.047(7)
C18 0.051(6) 0.067(6) 0.064(6) 0.023(5) 0.002(5) -0.014(5)
C6 0.056(6) 0.051(6) 0.112(8) 0.049(6) 0.021(5) 0.015(4)
C16 0.083(7) 0.059(6) 0.066(6) 0.000(5) 0.020(6) 0.002(5)
C4 0.056(6) 0.093(8) 0.084(8) 0.043(7) 0.011(6) 0.011(5)
C20 0.068(7) 0.084(7) 0.085(7) 0.040(6) 0.024(5) 0.012(5)
C13 0.084(7) 0.055(6) 0.058(6) 0.003(5) 0.006(5) 0.016(5)
C15 0.069(7) 0.062(6) 0.066(7) 0.003(5) 0.009(5) -0.011(5)

loop_
_atom_type_symbol
_atom_type_description
_atom_type_scat_dispersion_real
_atom_type_scat_dispersion_imag
_atom_type_scat_source
C C 0.0033 0.0016 'International Tables Vol C Tables 4.2.6.8 and 6.1.1.4'
H H 0.0000 0.0000 'International Tables Vol C Tables 4.2.6.8 and 6.1.1.4'
N N 0.0061 0.0033 'International Tables Vol C Tables 4.2.6.8 and 6.1.1.4'
O O 0.0106 0.0060 'International Tables Vol C Tables 4.2.6.8 and 6.1.1.4'
S S 0.1246 0.1234 'International Tables Vol C Tables 4.2.6.8 and 6.1.1.4'
Br Br -0.2901 2.4595 'International Tables Vol C Tables 4.2.6.8 and 6.1.1.4'

loop_
_geom_angle_atom_site_label_1
_geom_angle_atom_site_label_2
_geom_angle_atom_site_label_3
_geom_angle
O2 S1 O1 120.0(4)
O2 S1 N1 107.0(4)
O1 S1 N1 105.7(4)
O2 S1 C14 108.3(4)
O1 S1 C14 107.6(4)
N1 S1 C14 107.6(4)
C11 N1 C12 114.1(6)
C11 N1 S1 118.1(5)
C12 N1 S1 117.2(5)
C9 C8 C7 119.1(7)
C9 C8 C11 119.9(7)
C7 C8 C11 120.9(7)
C6 C7 C8 120.9(8)
C6 C7 C13 117.9(8)
C8 C7 C13 120.9(8)
C5 C10 C1 118.6(8)
C5 C10 C9 117.1(8)
C1 C10 C9 124.3(8)
C2 C1 C10 120.1(9)
C2 C1 H1 119.9
C10 C1 H1 119.9
N1 C12 C13 107.7(6)
N1 C12 H12A 110.2
C13 C12 H12A 110.2
N1 C12 H12B 110.2
C13 C12 H12B 110.2
H12A C12 H12B 108.5
C19 C14 C15 118.8(8)
C19 C14 S1 120.8(7)
C15 C14 S1 120.4(6)
C18 C19 C14 119.7(8)
C18 C19 H19 120.1
C14 C19 H19 120.1
C8 C9 C10 122.1(7)
C8 C9 Br1 118.7(6)
C10 C9 Br1 119.1(6)
C18 C17 C16 117.7(8)
C18 C17 C20 121.3(8)
C16 C17 C20 120.9(8)
C10 C5 C4 119.4(8)
C10 C5 C6 120.7(7)
C4 C5 C6 119.8(8)
C4 C3 C2 119.8(9)
C4 C3 H3 120.1
C2 C3 H3 120.1
N1 C11 C8 111.3(6)
N1 C11 H11A 109.4
C8 C11 H11A 109.4
N1 C11 H11B 109.4
C8 C11 H11B 109.4
H11A C11 H11B 108.0
C1 C2 C3 120.7(9)
C1 C2 H2 119.7
C3 C2 H2 119.7
C17 C18 C19 122.2(8)
C17 C18 H18 118.9
C19 C18 H18 118.9
C7 C6 C5 119.9(8)
C7 C6 H6 120.1
C5 C6 H6 120.1
C17 C16 C15 120.9(8)
C17 C16 H16 119.6
C15 C16 H16 119.6
C3 C4 C5 121.4(10)
C3 C4 H4 119.3
C5 C4 H4 119.3
C17 C20 H20A 109.5
C17 C20 H20B 109.5
H20A C20 H20B 109.5
C17 C20 H20C 109.5
H20A C20 H20C 109.5
H20B C20 H20C 109.5
C7 C13 C12 111.3(7)
C7 C13 H13A 109.4
C12 C13 H13A 109.4
C7 C13 H13B 109.4
C12 C13 H13B 109.4
H13A C13 H13B 108.0
C16 C15 C14 120.6(8)
C16 C15 H15 119.7
C14 C15 H15 119.7

loop_
_geom_bond_atom_site_label_1
_geom_bond_atom_site_label_2
_geom_bond_distance
Br1 C9 1.892(8)
S1 O2 1.438(5)
S1 O1 1.451(5)
S1 N1 1.627(7)
S1 C14 1.760(8)
N1 C11 1.466(9)
N1 C12 1.468(9)
C8 C9 1.380(10)
C8 C7 1.427(10)
C8 C11 1.501(10)
C7 C6 1.371(11)
C7 C13 1.511(11)
C10 C5 1.405(11)
C10 C1 1.410(11)
C10 C9 1.448(11)
C1 C2 1.369(12)
C1 H1 0.9300
C12 C13 1.532(11)
C12 H12A 0.9700
C12 H12B 0.9700
C14 C19 1.381(10)
C14 C15 1.385(11)
C19 C18 1.377(11)
C19 H19 0.9300
C17 C18 1.377(10)
C17 C16 1.381(11)
C17 C20 1.509(10)
C5 C4 1.419(11)
C5 C6 1.443(11)
C3 C4 1.323(12)
C3 C2 1.422(13)
C3 H3 0.9300
C11 H11A 0.9700
C11 H11B 0.9700
C2 H2 0.9300
C18 H18 0.9300
C6 H6 0.9300
C16 C15 1.382(11)
C16 H16 0.9300
C4 H4 0.9300
C20 H20A 0.9600
C20 H20B 0.9600
C20 H20C 0.9600
C13 H13A 0.9700
C13 H13B 0.9700
C15 H15 0.9300

loop_
_geom_torsion_atom_site_label_1
_geom_torsion_atom_site_label_2
_geom_torsion_atom_site_label_3
_geom_torsion_atom_site_label_4
_geom_torsion
O2 S1 N1 C11 -37.0(6)
O1 S1 N1 C11 -166.0(5)
C14 S1 N1 C11 79.3(6)
O2 S1 N1 C12 -179.6(6)
O1 S1 N1 C12 51.4(7)
C14 S1 N1 C12 -63.3(7)
C9 C8 C7 C6 4.1(12)
C11 C8 C7 C6 179.9(7)
C9 C8 C7 C13 178.8(7)
C11 C8 C7 C13 -5.4(12)
C5 C10 C1 C2 -0.3(12)
C9 C10 C1 C2 -179.6(8)
C11 N1 C12 C13 67.8(8)
S1 N1 C12 C13 -148.2(6)
O2 S1 C14 C19 22.3(8)
O1 S1 C14 C19 153.4(7)
N1 S1 C14 C19 -93.2(7)
O2 S1 C14 C15 -155.7(7)
O1 S1 C14 C15 -24.6(8)
N1 S1 C14 C15 88.9(8)
C15 C14 C19 C18 -1.2(13)
S1 C14 C19 C18 -179.2(6)
C7 C8 C9 C10 -4.2(11)
C11 C8 C9 C10 179.9(7)
C7 C8 C9 Br1 178.4(5)
C11 C8 C9 Br1 2.6(10)
C5 C10 C9 C8 3.4(11)
C1 C10 C9 C8 -177.3(8)
C5 C10 C9 Br1 -179.2(6)
C1 C10 C9 Br1 0.1(10)
C1 C10 C5 C4 0.1(12)
C9 C10 C5 C4 179.4(7)
C1 C10 C5 C6 178.2(7)
C9 C10 C5 C6 -2.4(11)
C12 N1 C11 C8 -49.8(9)
S1 N1 C11 C8 166.5(5)
C9 C8 C11 N1 -166.8(7)
C7 C8 C11 N1 17.5(10)
C10 C1 C2 C3 0.2(13)
C4 C3 C2 C1 0.2(14)
C16 C17 C18 C19 -3.4(13)
C20 C17 C18 C19 175.8(8)
C14 C19 C18 C17 2.4(13)
C8 C7 C6 C5 -3.2(12)
C13 C7 C6 C5 -178.0(7)
C10 C5 C6 C7 2.5(12)
C4 C5 C6 C7 -179.4(8)
C18 C17 C16 C15 3.2(14)
C20 C17 C16 C15 -176.0(8)
C2 C3 C4 C5 -0.4(14)
C10 C5 C4 C3 0.3(13)
C6 C5 C4 C3 -177.9(9)
C6 C7 C13 C12 -163.0(7)
C8 C7 C13 C12 22.2(11)
N1 C12 C13 C7 -50.5(9)
C17 C16 C15 C14 -2.1(15)
C19 C14 C15 C16 1.0(14)
S1 C14 C15 C16 179.0(7)
